data_4036443
loop_
_publ_author_name
'Apeland, Ingrid Malene'
'Rosenberg, Murray G.'
'Arion, Vladimir B.'
'K\"ahlig, Hanspeter'
'Brinker, Udo H.'

_publ_section_title
;
 Intermolecular Reactions of a Foiled Carbene with Carbonyl Compounds: The
 Effects of Trishomocyclopropyl Stabilization.
;
_journal_issue 23
_journal_name_full 'The Journal of organic chemistry'
_journal_page_first 11877
_journal_page_last 11887
_journal_paper_doi 10.1021/acs.joc.5b01988
_journal_volume 80
_journal_year 2015
_chemical_formula_moiety 'C15 H16 O'
_chemical_formula_sum 'C15 H16 O'
_chemical_formula_weight 212.28
_chemical_name_systematic
; 
Phenyl((1R,2R,4S,5S,8r)-tricyclo[3.2.1.0^2,4^]octan-8-yl)methanone 
;
_space_group_IT_number 60
_space_group_name_Hall '-P 2n 2ab'
_space_group_name_H-M_alt 'P b c n'
_symmetry_cell_setting orthorhombic
_symmetry_space_group_name_Hall '-P 2n 2ab'
_symmetry_space_group_name_H-M 'P b c n'
_atom_sites_solution_hydrogens geom
_atom_sites_solution_primary direct
_atom_sites_solution_secondary difmap
_audit_creation_method SHELXL-97
_cell_angle_alpha 90.00
_cell_angle_beta 90.00
_cell_angle_gamma 90.00
_cell_formula_units_Z 8
_cell_length_a 9.6760(4)
_cell_length_b 13.6599(5)
_cell_length_c 16.9725(6)
_cell_measurement_reflns_used 9303
_cell_measurement_temperature 100(2)
_cell_measurement_theta_max 28.8
_cell_measurement_theta_min 2.40
_cell_volume 2243.31(15)
_computing_cell_refinement 'Bruker SAINT'
_computing_data_collection 'Bruker APEX2'
_computing_data_reduction 'Bruker SAINT'
_computing_molecular_graphics 'Bruker SHELXTL'
_computing_publication_material 'Bruker SHELXTL'
_computing_structure_refinement 'SHELXL-97 (Sheldrick, 2008)'
_computing_structure_solution 'SHELXS-97 (Sheldrick, 2008)'
_diffrn_ambient_temperature 100(2)
_diffrn_measured_fraction_theta_full 0.998
_diffrn_measured_fraction_theta_max 0.998
_diffrn_measurement_device_type 'Bruker APEX-II CCD'
_diffrn_measurement_method '\f and \w scans'
_diffrn_radiation_monochromator graphite
_diffrn_radiation_source 'fine-focus sealed tube'
_diffrn_radiation_type MoK\a
_diffrn_radiation_wavelength 0.71073
_diffrn_reflns_av_R_equivalents 0.0572
_diffrn_reflns_av_sigmaI/netI 0.0319
_diffrn_reflns_limit_h_max 13
_diffrn_reflns_limit_h_min -11
_diffrn_reflns_limit_k_max 18
_diffrn_reflns_limit_k_min -19
_diffrn_reflns_limit_l_max 18
_diffrn_reflns_limit_l_min -23
_diffrn_reflns_number 44776
_diffrn_reflns_theta_full 30.16
_diffrn_reflns_theta_max 30.16
_diffrn_reflns_theta_min 2.58
_exptl_absorpt_coefficient_mu 0.077
_exptl_absorpt_correction_T_max 0.9924
_exptl_absorpt_correction_T_min 0.9774
_exptl_absorpt_correction_type multi-scan
_exptl_absorpt_process_details SADABS
_exptl_crystal_colour colorless
_exptl_crystal_density_diffrn 1.257
_exptl_crystal_density_method 'not measured'
_exptl_crystal_description block
_exptl_crystal_F_000 912
_exptl_crystal_size_max 0.30
_exptl_crystal_size_mid 0.20
_exptl_crystal_size_min 0.10
_refine_diff_density_max 0.392
_refine_diff_density_min -0.236
_refine_diff_density_rms 0.049
_refine_ls_extinction_method none
_refine_ls_goodness_of_fit_ref 1.030
_refine_ls_hydrogen_treatment constr
_refine_ls_matrix_type full
_refine_ls_number_parameters 145
_refine_ls_number_reflns 3317
_refine_ls_number_restraints 0
_refine_ls_restrained_S_all 1.030
_refine_ls_R_factor_all 0.0701
_refine_ls_R_factor_gt 0.0462
_refine_ls_shift/su_max 0.001
_refine_ls_shift/su_mean 0.000
_refine_ls_structure_factor_coef Fsqd
_refine_ls_weighting_details 'calc w=1/[\s^2^(Fo^2^)+(0.0535P)^2^+1.2410P] where P=(Fo^2^+2Fc^2^)/3'
_refine_ls_weighting_scheme calc
_refine_ls_wR_factor_gt 0.1173
_refine_ls_wR_factor_ref 0.1313
_reflns_number_gt 2452
_reflns_number_total 3317
_reflns_threshold_expression >2sigma(I)
_cod_data_source_file jo5b01988_si_002.cif
_cod_data_source_block ima113
_cod_original_sg_symbol_H-M Pbcn
_cod_database_code 4036443

loop_
_symmetry_equiv_pos_as_xyz
'x, y, z'
'-x+1/2, -y+1/2, z+1/2'
'-x, y, -z+1/2'
'x+1/2, -y+1/2, -z'
'-x, -y, -z'
'x-1/2, y-1/2, -z-1/2'
'x, -y, z-1/2'
'-x-1/2, y-1/2, z'

loop_
_atom_site_label
_atom_site_type_symbol
_atom_site_fract_x
_atom_site_fract_y
_atom_site_fract_z
_atom_site_U_iso_or_equiv
_atom_site_adp_type
_atom_site_occupancy
_atom_site_symmetry_multiplicity
_atom_site_calc_flag
_atom_site_refinement_flags
O1 O 0.38605(11) 1.05698(7) 0.38504(7) 0.0304(3) Uani 1 1 d .
C1 C 0.25395(14) 0.88438(10) 0.43390(8) 0.0223(3) Uani 1 1 d .
H1 H 0.2098 0.9366 0.4666 0.027 Uiso 1 1 calc R
C2 C 0.21328(13) 0.88681(10) 0.34670(9) 0.0219(3) Uani 1 1 d .
H2 H 0.1820 0.9504 0.3236 0.026 Uiso 1 1 calc R
C3 C 0.18192(14) 0.79409(11) 0.30268(8) 0.0249(3) Uani 1 1 d .
H3A H 0.1319 0.7997 0.2520 0.030 Uiso 1 1 calc R
H3B H 0.1593 0.7350 0.3339 0.030 Uiso 1 1 calc R
C4 C 0.32836(13) 0.83165(10) 0.30597(8) 0.0192(3) Uani 1 1 d .
H4 H 0.3699 0.8602 0.2572 0.023 Uiso 1 1 calc R
C5 C 0.42450(13) 0.80137(9) 0.37348(8) 0.0174(3) Uani 1 1 d .
H5 H 0.5210 0.7857 0.3566 0.021 Uiso 1 1 calc R
C6 C 0.35786(14) 0.72349(10) 0.42617(8) 0.0236(3) Uani 1 1 d .
H6A H 0.4250 0.6973 0.4648 0.028 Uiso 1 1 calc R
H6B H 0.3204 0.6687 0.3945 0.028 Uiso 1 1 calc R
C7 C 0.24020(15) 0.78089(11) 0.46790(8) 0.0264(3) Uani 1 1 d .
H7A H 0.1487 0.7524 0.4555 0.032 Uiso 1 1 calc R
H7B H 0.2533 0.7811 0.5257 0.032 Uiso 1 1 calc R
C8 C 0.41265(13) 0.89243(9) 0.42779(8) 0.0186(3) Uani 1 1 d .
H8 H 0.4564 0.8790 0.4801 0.022 Uiso 1 1 calc R
C9 C 0.46373(13) 0.98829(9) 0.39484(8) 0.0192(3) Uani 1 1 d .
C10 C 0.61419(13) 0.99990(9) 0.37633(7) 0.0174(3) Uani 1 1 d .
C11 C 0.65467(14) 1.07986(10) 0.33128(8) 0.0225(3) Uani 1 1 d .
H11 H 0.5870 1.1240 0.3118 0.027 Uiso 1 1 calc R
C12 C 0.79248(15) 1.09560(11) 0.31459(9) 0.0261(3) Uani 1 1 d .
H12 H 0.8194 1.1503 0.2836 0.031 Uiso 1 1 calc R
C13 C 0.89137(15) 1.03152(11) 0.34315(9) 0.0257(3) Uani 1 1 d .
H13 H 0.9864 1.0428 0.3323 0.031 Uiso 1 1 calc R
C14 C 0.85236(14) 0.95126(11) 0.38735(8) 0.0244(3) Uani 1 1 d .
H14 H 0.9203 0.9071 0.4065 0.029 Uiso 1 1 calc R
C15 C 0.71404(14) 0.93532(10) 0.40377(8) 0.0212(3) Uani 1 1 d .
H15 H 0.6873 0.8799 0.4340 0.025 Uiso 1 1 calc R

loop_
_atom_site_aniso_label
_atom_site_aniso_U_11
_atom_site_aniso_U_22
_atom_site_aniso_U_33
_atom_site_aniso_U_23
_atom_site_aniso_U_13
_atom_site_aniso_U_12
O1 0.0212(5) 0.0188(5) 0.0513(7) -0.0014(5) 0.0031(5) 0.0033(4)
C1 0.0185(6) 0.0237(7) 0.0247(7) -0.0054(5) 0.0074(5) -0.0021(5)
C2 0.0157(6) 0.0207(6) 0.0293(7) 0.0003(5) -0.0004(5) 0.0008(5)
C3 0.0213(6) 0.0273(7) 0.0261(7) -0.0008(6) -0.0038(5) -0.0024(6)
C4 0.0196(6) 0.0207(6) 0.0172(6) 0.0000(5) 0.0008(5) -0.0011(5)
C5 0.0162(6) 0.0161(6) 0.0199(6) 0.0001(5) 0.0012(5) -0.0002(5)
C6 0.0231(6) 0.0207(6) 0.0268(7) 0.0055(5) -0.0028(5) -0.0030(5)
C7 0.0274(7) 0.0313(7) 0.0205(7) 0.0010(6) 0.0054(5) -0.0084(6)
C8 0.0184(6) 0.0198(6) 0.0177(6) -0.0010(5) 0.0014(5) -0.0021(5)
C9 0.0186(6) 0.0176(6) 0.0215(6) -0.0042(5) 0.0008(5) -0.0011(5)
C10 0.0180(6) 0.0169(6) 0.0175(6) -0.0029(5) 0.0003(5) -0.0012(5)
C11 0.0205(6) 0.0204(6) 0.0264(7) 0.0026(5) -0.0016(5) -0.0007(5)
C12 0.0247(7) 0.0254(7) 0.0283(7) 0.0057(6) 0.0026(5) -0.0038(6)
C13 0.0181(6) 0.0306(7) 0.0283(7) -0.0001(6) 0.0034(5) -0.0019(6)
C14 0.0194(6) 0.0271(7) 0.0267(7) 0.0020(6) -0.0006(5) 0.0032(5)
C15 0.0210(6) 0.0205(6) 0.0223(6) 0.0026(5) -0.0010(5) -0.0006(5)

loop_
_atom_type_symbol
_atom_type_description
_atom_type_scat_dispersion_real
_atom_type_scat_dispersion_imag
_atom_type_scat_source
C C 0.0033 0.0016 'International Tables Vol C Tables 4.2.6.8 and 6.1.1.4'
H H 0.0000 0.0000 'International Tables Vol C Tables 4.2.6.8 and 6.1.1.4'
O O 0.0106 0.0060 'International Tables Vol C Tables 4.2.6.8 and 6.1.1.4'

loop_
_geom_angle_atom_site_label_1
_geom_angle_atom_site_label_2
_geom_angle_atom_site_label_3
_geom_angle
C2 C1 C7 111.19(11)
C2 C1 C8 100.90(10)
C7 C1 C8 100.22(11)
C2 C1 H1 114.3
C7 C1 H1 114.3
C8 C1 H1 114.3
C3 C2 C4 60.06(9)
C3 C2 C1 120.95(12)
C4 C2 C1 103.99(11)
C3 C2 H2 118.4
C4 C2 H2 118.4
C1 C2 H2 118.4
C2 C3 C4 60.31(9)
C2 C3 H3A 117.7
C4 C3 H3A 117.7
C2 C3 H3B 117.7
C4 C3 H3B 117.7
H3A C3 H3B 114.9
C3 C4 C2 59.63(9)
C3 C4 C5 120.41(11)
C2 C4 C5 103.87(10)
C3 C4 H4 118.7
C2 C4 H4 118.7
C5 C4 H4 118.7
C6 C5 C4 111.61(11)
C6 C5 C8 100.29(10)
C4 C5 C8 100.54(10)
C6 C5 H5 114.3
C4 C5 H5 114.3
C8 C5 H5 114.3
C5 C6 C7 102.95(11)
C5 C6 H6A 111.2
C7 C6 H6A 111.2
C5 C6 H6B 111.2
C7 C6 H6B 111.2
H6A C6 H6B 109.1
C1 C7 C6 103.32(11)
C1 C7 H7A 111.1
C6 C7 H7A 111.1
C1 C7 H7B 111.1
C6 C7 H7B 111.1
H7A C7 H7B 109.1
C9 C8 C1 114.41(11)
C9 C8 C5 116.84(11)
C1 C8 C5 93.23(10)
C9 C8 H8 110.4
C1 C8 H8 110.4
C5 C8 H8 110.4
O1 C9 C10 119.43(12)
O1 C9 C8 121.29(12)
C10 C9 C8 119.25(11)
C15 C10 C11 119.19(12)
C15 C10 C9 122.59(12)
C11 C10 C9 118.21(12)
C12 C11 C10 120.51(13)
C12 C11 H11 119.7
C10 C11 H11 119.7
C11 C12 C13 119.83(13)
C11 C12 H12 120.1
C13 C12 H12 120.1
C14 C13 C12 120.21(13)
C14 C13 H13 119.9
C12 C13 H13 119.9
C13 C14 C15 119.90(13)
C13 C14 H14 120.0
C15 C14 H14 120.0
C14 C15 C10 120.34(13)
C14 C15 H15 119.8
C10 C15 H15 119.8

loop_
_geom_bond_atom_site_label_1
_geom_bond_atom_site_label_2
_geom_bond_distance
O1 C9 1.2138(16)
C1 C2 1.532(2)
C1 C7 1.533(2)
C1 C8 1.5430(18)
C1 H1 1.0000
C2 C3 1.5015(19)
C2 C4 1.5118(19)
C2 H2 1.0000
C3 C4 1.5080(19)
C3 H3A 0.9900
C3 H3B 0.9900
C4 C5 1.5328(18)
C4 H4 1.0000
C5 C6 1.5320(18)
C5 C8 1.5524(18)
C5 H5 1.0000
C6 C7 1.553(2)
C6 H6A 0.9900
C6 H6B 0.9900
C7 H7A 0.9900
C7 H7B 0.9900
C8 C9 1.5072(18)
C8 H8 1.0000
C9 C10 1.4977(18)
C10 C15 1.3888(18)
C10 C11 1.3897(19)
C11 C12 1.380(2)
C11 H11 0.9500
C12 C13 1.384(2)
C12 H12 0.9500
C13 C14 1.381(2)
C13 H13 0.9500
C14 C15 1.384(2)
C14 H14 0.9500
C15 H15 0.9500

loop_
_geom_torsion_atom_site_label_1
_geom_torsion_atom_site_label_2
_geom_torsion_atom_site_label_3
_geom_torsion_atom_site_label_4
_geom_torsion
C7 C1 C2 C3 -6.66(17)
C8 C1 C2 C3 98.91(14)
C7 C1 C2 C4 -69.89(13)
C8 C1 C2 C4 35.68(13)
C1 C2 C3 C4 -88.84(13)
C2 C3 C4 C5 88.75(13)
C1 C2 C4 C3 117.92(12)
C3 C2 C4 C5 -117.36(12)
C1 C2 C4 C5 0.56(13)
C3 C4 C5 C6 6.61(17)
C2 C4 C5 C6 69.30(13)
C3 C4 C5 C8 -99.00(13)
C2 C4 C5 C8 -36.31(12)
C4 C5 C6 C7 -69.13(13)
C8 C5 C6 C7 36.64(12)
C2 C1 C7 C6 69.04(14)
C8 C1 C7 C6 -36.98(13)
C5 C6 C7 C1 0.06(14)
C2 C1 C8 C9 65.47(13)
C7 C1 C8 C9 179.60(11)
C2 C1 C8 C5 -56.02(11)
C7 C1 C8 C5 58.11(11)
C6 C5 C8 C9 -177.70(11)
C4 C5 C8 C9 -63.22(13)
C6 C5 C8 C1 -58.20(11)
C4 C5 C8 C1 56.29(11)
C1 C8 C9 O1 9.86(18)
C5 C8 C9 O1 117.26(14)
C1 C8 C9 C10 -172.14(11)
C5 C8 C9 C10 -64.74(16)
O1 C9 C10 C15 163.41(13)
C8 C9 C10 C15 -14.62(19)
O1 C9 C10 C11 -15.19(19)
C8 C9 C10 C11 166.78(12)
C15 C10 C11 C12 -0.6(2)
C9 C10 C11 C12 178.01(13)
C10 C11 C12 C13 -0.2(2)
C11 C12 C13 C14 0.9(2)
C12 C13 C14 C15 -0.6(2)
C13 C14 C15 C10 -0.3(2)
C11 C10 C15 C14 0.9(2)
C9 C10 C15 C14 -177.67(13)
